data_4075433
loop_
_publ_author_name
'Clement, Nicolas D.'
'Cavell, Kingsley J.'
'Ooi, Li-ling'

_publ_section_title
;
 Zerovalent N-Heterocyclic Carbene Complexes of Palladium and Nickel
 Dimethyl Fumarate:&#x00A0; Synthesis, Structure, and Dynamic Behavior
;
_journal_issue 17
_journal_name_full Organometallics
_journal_page_first 4155
_journal_paper_doi 10.1021/om0602759
_journal_volume 25
_journal_year 2006
_chemical_formula_sum 'C66 H72 N4 Ni O4'
_chemical_formula_weight 1043.99
_chemical_name_common kjc0407
_chemical_name_systematic
;
 ?
;
_space_group_IT_number 2
_symmetry_cell_setting triclinic
_symmetry_space_group_name_Hall '-P 1'
_symmetry_space_group_name_H-M 'P -1'
_atom_sites_solution_hydrogens geom
_atom_sites_solution_primary direct
_atom_sites_solution_secondary difmap
_audit_creation_method SHELXL-97
_cell_angle_alpha 116.8790(10)
_cell_angle_beta 91.5910(10)
_cell_angle_gamma 97.8850(10)
_cell_formula_units_Z 2
_cell_length_a 10.2286(2)
_cell_length_b 17.0906(2)
_cell_length_c 18.8608(3)
_cell_measurement_reflns_used 49606
_cell_measurement_temperature 150(2)
_cell_measurement_theta_max 27.485
_cell_measurement_theta_min 2.91
_cell_volume 2898.02(9)
_computing_cell_refinement 'HKL Scalepack (Otwinowski & Minor 1997)'
_computing_data_collection 'Collect (Nonius BV, 1997-2000)'
_computing_data_reduction 'HKL Denzo and Scalepack (Otwinowski & Minor 1997)'
_computing_molecular_graphics 'Ortep-3 for Windows (Farrugia, 1997)'
_computing_publication_material 'WinGX publication routines (Farrugia, 1999)'
_computing_structure_refinement 'SHELXL-97 (Sheldrick, 1997)'
_computing_structure_solution 'Dirdif 99 (Beurskens, 1999)'
_diffrn_ambient_temperature 150(2)
_diffrn_measured_fraction_theta_full 0.985
_diffrn_measured_fraction_theta_max 0.985
_diffrn_measurement_device_type KappaCCD
_diffrn_measurement_method CCD
_diffrn_radiation_monochromator graphite
_diffrn_radiation_source 'fine-focus sealed tube'
_diffrn_radiation_type MoK\a
_diffrn_radiation_wavelength 0.71073
_diffrn_reflns_av_R_equivalents 0.0979
_diffrn_reflns_av_sigmaI/netI 0.0899
_diffrn_reflns_limit_h_max 13
_diffrn_reflns_limit_h_min -13
_diffrn_reflns_limit_k_max 22
_diffrn_reflns_limit_k_min -22
_diffrn_reflns_limit_l_max 24
_diffrn_reflns_limit_l_min -23
_diffrn_reflns_number 60692
_diffrn_reflns_theta_full 27.42
_diffrn_reflns_theta_max 27.42
_diffrn_reflns_theta_min 2.92
_exptl_absorpt_coefficient_mu 0.385
_exptl_absorpt_correction_T_max 0.9698
_exptl_absorpt_correction_T_min 0.8770
_exptl_absorpt_correction_type multi-scan
_exptl_absorpt_process_details 'Sortav (Blessing, 1995)'
_exptl_crystal_colour red
_exptl_crystal_density_diffrn 1.196
_exptl_crystal_density_method 'not measured'
_exptl_crystal_description plate
_exptl_crystal_F_000 1112
_exptl_crystal_size_max 0.35
_exptl_crystal_size_mid 0.30
_exptl_crystal_size_min 0.08
_refine_diff_density_max 0.787
_refine_diff_density_min -0.530
_refine_diff_density_rms 0.068
_refine_ls_extinction_method none
_refine_ls_goodness_of_fit_ref 1.034
_refine_ls_hydrogen_treatment constr
_refine_ls_matrix_type full
_refine_ls_number_parameters 690
_refine_ls_number_reflns 13032
_refine_ls_number_restraints 6
_refine_ls_restrained_S_all 1.033
_refine_ls_R_factor_all 0.0969
_refine_ls_R_factor_gt 0.0560
_refine_ls_shift/su_max 0.002
_refine_ls_shift/su_mean 0.000
_refine_ls_structure_factor_coef Fsqd
_refine_ls_weighting_details 'calc w=1/[\s^2^(Fo^2^)+(0.0333P)^2^+2.6723P] where P=(Fo^2^+2Fc^2^)/3'
_refine_ls_weighting_scheme calc
_refine_ls_wR_factor_gt 0.1082
_refine_ls_wR_factor_ref 0.1230
_reflns_number_gt 9303
_reflns_number_total 13032
_reflns_threshold_expression >2sigma(I)
_cod_data_source_file om0602759si20060618_090404.cif
_cod_data_source_block kjc0407
_cod_original_cell_volume 2898.01(8)
_cod_database_code 4075433

loop_
_symmetry_equiv_pos_as_xyz
'x, y, z'
'-x, -y, -z'

loop_
_atom_site_label
_atom_site_type_symbol
_atom_site_fract_x
_atom_site_fract_y
_atom_site_fract_z
_atom_site_U_iso_or_equiv
_atom_site_adp_type
_atom_site_occupancy
_atom_site_symmetry_multiplicity
_atom_site_calc_flag
_atom_site_refinement_flags
C1 C 0.1925(2) 0.09606(15) 0.40768(14) 0.0200(5) Uani 1 1 d .
C2 C 0.1231(2) -0.04570(16) 0.39087(15) 0.0260(6) Uani 1 1 d .
H2 H 0.0798 -0.1059 0.3677 0.031 Uiso 1 1 calc R
C3 C 0.1997(2) -0.00168(16) 0.46013(15) 0.0261(6) Uani 1 1 d .
H3 H 0.2210 -0.0243 0.4959 0.031 Uiso 1 1 calc R
C4 C 0.3459(2) 0.14027(15) 0.53403(14) 0.0226(5) Uani 1 1 d .
C5 C 0.4765(2) 0.12771(16) 0.51966(15) 0.0243(5) Uani 1 1 d .
C6 C 0.5740(2) 0.17084(16) 0.58440(15) 0.0277(6) Uani 1 1 d .
H6 H 0.6637 0.1644 0.5756 0.033 Uiso 1 1 calc R
C7 C 0.5437(2) 0.22281(17) 0.66119(15) 0.0292(6) Uani 1 1 d .
C8 C 0.4133(2) 0.23583(17) 0.67243(15) 0.0291(6) Uani 1 1 d .
H8 H 0.3922 0.2732 0.7245 0.035 Uiso 1 1 calc R
C9 C 0.3121(2) 0.19562(16) 0.60938(15) 0.0254(5) Uani 1 1 d .
C10 C 0.5127(3) 0.06875(18) 0.43756(15) 0.0313(6) Uani 1 1 d .
H10A H 0.6094 0.0771 0.4376 0.047 Uiso 1 1 calc R
H10B H 0.4736 0.0844 0.3987 0.047 Uiso 1 1 calc R
H10C H 0.4786 0.0064 0.4230 0.047 Uiso 1 1 calc R
C11 C 0.6511(3) 0.2647(2) 0.73095(17) 0.0428(7) Uani 1 1 d .
H11A H 0.6935 0.3226 0.7368 0.064 Uiso 1 1 calc R
H11B H 0.7176 0.2257 0.7210 0.064 Uiso 1 1 calc R
H11C H 0.6115 0.2728 0.7800 0.064 Uiso 1 1 calc R
C12 C 0.1729(3) 0.21460(18) 0.62212(16) 0.0339(6) Uani 1 1 d .
H12A H 0.1595 0.2610 0.6071 0.051 Uiso 1 1 calc R
H12B H 0.1591 0.2348 0.6785 0.051 Uiso 1 1 calc R
H12C H 0.1095 0.1603 0.5890 0.051 Uiso 1 1 calc R
C13 C 0.0638(2) -0.01856(15) 0.27796(14) 0.0237(5) Uani 1 1 d .
C14 C 0.1518(2) -0.04154(16) 0.21909(15) 0.0274(6) Uani 1 1 d .
C15 C 0.1007(3) -0.07417(18) 0.14021(16) 0.0348(6) Uani 1 1 d .
H15 H 0.1599 -0.0878 0.0999 0.042 Uiso 1 1 calc R
C16 C -0.0349(3) -0.08751(19) 0.11833(16) 0.0373(7) Uani 1 1 d .
C17 C -0.1191(3) -0.06919(17) 0.17808(15) 0.0318(6) Uani 1 1 d .
H17 H -0.2119 -0.0798 0.1637 0.038 Uiso 1 1 calc R
C18 C -0.0733(2) -0.03577(16) 0.25848(15) 0.0253(5) Uani 1 1 d .
C19 C 0.2973(3) -0.03525(19) 0.24086(16) 0.0346(6) Uani 1 1 d .
H19A H 0.3392 -0.0683 0.1924 0.052 Uiso 1 1 calc R
H19B H 0.3072 -0.0607 0.2776 0.052 Uiso 1 1 calc R
H19C H 0.3400 0.0273 0.2668 0.052 Uiso 1 1 calc R
C20 C -0.0874(3) -0.1244(3) 0.03167(18) 0.0609(10) Uani 1 1 d .
H20A H -0.1785 -0.1559 0.0231 0.091 Uiso 1 1 calc R
H20B H -0.0313 -0.1657 -0.0023 0.091 Uiso 1 1 calc R
H20C H -0.0862 -0.0754 0.0179 0.091 Uiso 1 1 calc R
C21 C -0.1714(2) -0.02572(17) 0.31898(16) 0.0300(6) Uani 1 1 d .
H21A H -0.2450 0.0001 0.3086 0.045 Uiso 1 1 calc R
H21B H -0.1273 0.0135 0.3728 0.045 Uiso 1 1 calc R
H21C H -0.2058 -0.0842 0.3148 0.045 Uiso 1 1 calc R
C22 C 0.3190(2) 0.27715(15) 0.38152(14) 0.0201(5) Uani 1 1 d .
C23 C 0.4665(2) 0.34907(17) 0.33192(16) 0.0287(6) Uani 1 1 d .
H23 H 0.5268 0.3582 0.2979 0.034 Uiso 1 1 calc R
C24 C 0.4302(2) 0.41139(17) 0.39797(15) 0.0273(6) Uani 1 1 d .
H24 H 0.4597 0.4737 0.4202 0.033 Uiso 1 1 calc R
C25 C 0.2983(2) 0.41459(15) 0.50661(14) 0.0217(5) Uani 1 1 d .
C26 C 0.3524(2) 0.39955(15) 0.56758(15) 0.0238(5) Uani 1 1 d .
C27 C 0.3119(2) 0.44361(16) 0.64326(15) 0.0279(6) Uani 1 1 d .
H27 H 0.3448 0.4321 0.6846 0.034 Uiso 1 1 calc R
C28 C 0.2247(3) 0.50403(17) 0.66057(15) 0.0295(6) Uani 1 1 d .
C29 C 0.1814(2) 0.52232(16) 0.59997(15) 0.0276(6) Uani 1 1 d .
H29 H 0.1255 0.5658 0.6117 0.033 Uiso 1 1 calc R
C30 C 0.2175(2) 0.47894(16) 0.52265(15) 0.0245(5) Uani 1 1 d .
C31 C 0.1726(3) 0.50397(17) 0.45960(16) 0.0311(6) Uani 1 1 d .
H31A H 0.0979 0.5363 0.4768 0.047 Uiso 1 1 calc R
H31B H 0.1447 0.4499 0.4090 0.047 Uiso 1 1 calc R
H31C H 0.2461 0.5419 0.4522 0.047 Uiso 1 1 calc R
C32 C 0.4599(3) 0.34378(16) 0.55226(16) 0.0292(6) Uani 1 1 d .
H32A H 0.4941 0.3467 0.6026 0.044 Uiso 1 1 calc R
H32B H 0.5321 0.3664 0.5298 0.044 Uiso 1 1 calc R
H32C H 0.4237 0.2819 0.5144 0.044 Uiso 1 1 calc R
C33 C 0.1812(3) 0.5504(2) 0.74320(17) 0.0450(8) Uani 1 1 d .
H33A H 0.1355 0.5988 0.7471 0.067 Uiso 1 1 calc R
H33B H 0.2591 0.5749 0.7828 0.067 Uiso 1 1 calc R
H33C H 0.1208 0.5078 0.7534 0.067 Uiso 1 1 calc R
C34 C 0.4347(2) 0.18647(16) 0.26210(14) 0.0231(5) Uani 1 1 d .
C35 C 0.5558(2) 0.16386(17) 0.27667(15) 0.0264(6) Uani 1 1 d .
C36 C 0.5952(2) 0.08987(17) 0.21616(16) 0.0296(6) Uani 1 1 d .
H36 H 0.6760 0.0727 0.2252 0.035 Uiso 1 1 calc R
C37 C 0.5201(3) 0.04021(18) 0.14272(16) 0.0319(6) Uani 1 1 d .
C38 C 0.4019(3) 0.06545(18) 0.13066(16) 0.0329(6) Uani 1 1 d .
H38 H 0.3500 0.0319 0.0805 0.039 Uiso 1 1 calc R
C39 C 0.3567(2) 0.13829(17) 0.18943(15) 0.0283(6) Uani 1 1 d .
C40 C 0.2262(3) 0.1625(2) 0.17513(17) 0.0408(7) Uani 1 1 d .
H40A H 0.1593 0.1430 0.2025 0.061 Uiso 1 1 calc R
H40B H 0.1983 0.1332 0.1176 0.061 Uiso 1 1 calc R
H40C H 0.2361 0.2272 0.1959 0.061 Uiso 1 1 calc R
C41 C 0.5639(3) -0.0410(2) 0.07810(18) 0.0450(8) Uani 1 1 d .
H41A H 0.5530 -0.0892 0.0932 0.068 Uiso 1 1 calc R
H41B H 0.6574 -0.0264 0.0716 0.068 Uiso 1 1 calc R
H41C H 0.5096 -0.0599 0.0277 0.068 Uiso 1 1 calc R
C42 C 0.6414(3) 0.21845(18) 0.35487(16) 0.0342(6) Uani 1 1 d .
H42A H 0.7117 0.1863 0.3582 0.051 Uiso 1 1 calc R
H42B H 0.5868 0.2289 0.3992 0.051 Uiso 1 1 calc R
H42C H 0.6812 0.2756 0.3581 0.051 Uiso 1 1 calc R
C43 C -0.0886(3) 0.33123(19) 0.61245(16) 0.0388(7) Uani 1 1 d .
H43A H -0.1857 0.3177 0.6030 0.058 Uiso 1 1 calc R
H43B H -0.0606 0.3954 0.6459 0.058 Uiso 1 1 calc R
H43C H -0.0575 0.2992 0.6397 0.058 Uiso 1 1 calc R
C44 C -0.0635(2) 0.21624(16) 0.48427(15) 0.0237(5) Uani 1 1 d .
C45 C -0.0196(2) 0.19538(16) 0.40574(14) 0.0220(5) Uani 1 1 d .
C46 C 0.0316(2) 0.26586(16) 0.38645(15) 0.0222(5) Uani 1 1 d .
C47 C 0.0005(2) 0.25770(16) 0.30701(15) 0.0252(5) Uani 1 1 d .
C48 C -0.1018(3) 0.1663(2) 0.17521(16) 0.0427(7) Uani 1 1 d .
H48A H -0.1789 0.1957 0.1788 0.064 Uiso 1 1 calc R
H48B H -0.1252 0.1031 0.1367 0.064 Uiso 1 1 calc R
H48C H -0.0286 0.1943 0.1575 0.064 Uiso 1 1 calc R
C49 C 0.2833(4) 0.3777(2) 0.8798(2) 0.0585(9) Uani 1 1 d .
H49 H 0.3766 0.3795 0.8842 0.070 Uiso 1 1 calc R
C50 C 0.2002(4) 0.3002(3) 0.8597(2) 0.0641(10) Uani 1 1 d .
H50 H 0.2360 0.2483 0.8504 0.077 Uiso 1 1 calc R
C51 C 0.0664(5) 0.2958(3) 0.8527(2) 0.0752(12) Uani 1 1 d .
H51 H 0.0092 0.2411 0.8383 0.090 Uiso 1 1 calc R
C52 C 0.0143(5) 0.3705(4) 0.8663(3) 0.0946(16) Uani 1 1 d .
H52 H -0.0791 0.3679 0.8614 0.113 Uiso 1 1 calc R
C53 C 0.0992(6) 0.4505(4) 0.8875(3) 0.0919(15) Uani 1 1 d .
H53 H 0.0639 0.5027 0.8974 0.110 Uiso 1 1 calc R
C54 C 0.2337(5) 0.4535(3) 0.8938(2) 0.0714(11) Uani 1 1 d .
H54 H 0.2923 0.5076 0.9078 0.086 Uiso 1 1 calc R
C55 C 0.6773(4) 0.5178(3) 0.8914(2) 0.0627(10) Uani 1 1 d .
H55 H 0.6413 0.4969 0.9268 0.075 Uiso 1 1 calc R
C56 C 0.6066(4) 0.4960(2) 0.8212(2) 0.0589(9) Uani 1 1 d .
H56 H 0.5211 0.4603 0.8079 0.071 Uiso 1 1 calc R
C57 C 0.6575(4) 0.5250(2) 0.7695(2) 0.0557(9) Uani 1 1 d .
H57 H 0.6073 0.5088 0.7203 0.067 Uiso 1 1 calc R
C58 C 0.7793(4) 0.5770(2) 0.7875(2) 0.0595(9) Uani 1 1 d .
H58 H 0.8137 0.5970 0.7512 0.071 Uiso 1 1 calc R
C59 C 0.8525(4) 0.6005(3) 0.8590(3) 0.0720(12) Uani 1 1 d .
H59 H 0.9373 0.6369 0.8725 0.086 Uiso 1 1 calc R
C60 C 0.7993(4) 0.5695(3) 0.9115(2) 0.0700(11) Uani 1 1 d .
H60 H 0.8484 0.5846 0.9607 0.084 Uiso 1 1 calc R
C61 C 0.5085(6) 0.7028(3) 0.9892(3) 0.0996(17) Uani 1 1 d .
H61 H 0.5866 0.6852 1.0015 0.120 Uiso 1 1 calc R
C62 C 0.4030(7) 0.7065(3) 1.0335(3) 0.1084(19) Uani 1 1 d U
H62 H 0.4075 0.6919 1.0763 0.130 Uiso 1 1 calc R
C63 C 0.2877(6) 0.7326(3) 1.0139(3) 0.0924(15) Uani 1 1 d .
H63 H 0.2127 0.7346 1.0429 0.111 Uiso 1 1 calc R
C64 C 0.2850(4) 0.7547(3) 0.9532(2) 0.0712(11) Uani 1 1 d .
H64 H 0.2080 0.7727 0.9400 0.085 Uiso 1 1 calc R
C65 C 0.3921(4) 0.7511(3) 0.9113(2) 0.0660(10) Uani 1 1 d .
H65 H 0.3898 0.7677 0.8695 0.079 Uiso 1 1 calc R
C66 C 0.5025(4) 0.7240(3) 0.9286(3) 0.0747(12) Uani 1 1 d .
H66 H 0.5756 0.7201 0.8978 0.090 Uiso 1 1 calc R
N1 N 0.24239(19) 0.08383(13) 0.46982(12) 0.0218(4) Uani 1 1 d .
N2 N 0.11844(19) 0.01309(12) 0.35908(11) 0.0215(4) Uani 1 1 d .
N3 N 0.34122(18) 0.36868(12) 0.42840(12) 0.0208(4) Uani 1 1 d .
N4 N 0.39922(18) 0.26778(13) 0.32199(12) 0.0222(4) Uani 1 1 d .
Ni1 Ni 0.17347(3) 0.200994(19) 0.395075(18) 0.01878(9) Uani 1 1 d .
O1 O -0.03336(17) 0.30413(11) 0.53744(10) 0.0312(4) Uani 1 1 d .
O2 O -0.12479(17) 0.16284(11) 0.50295(11) 0.0317(4) Uani 1 1 d .
O3 O 0.02347(19) 0.31746(12) 0.28874(11) 0.0366(5) Uani 1 1 d .
O4 O -0.06171(17) 0.17475(12) 0.25227(10) 0.0315(4) Uani 1 1 d .

loop_
_atom_site_aniso_label
_atom_site_aniso_U_11
_atom_site_aniso_U_22
_atom_site_aniso_U_33
_atom_site_aniso_U_23
_atom_site_aniso_U_13
_atom_site_aniso_U_12
C1 0.0173(11) 0.0215(12) 0.0230(12) 0.0111(10) 0.0049(10) 0.0051(10)
C2 0.0270(13) 0.0197(13) 0.0349(15) 0.0161(12) 0.0053(11) 0.0019(11)
C3 0.0281(13) 0.0235(13) 0.0348(15) 0.0206(12) 0.0045(11) 0.0031(11)
C4 0.0235(13) 0.0217(13) 0.0263(13) 0.0151(11) -0.0009(10) 0.0010(10)
C5 0.0226(13) 0.0231(13) 0.0325(14) 0.0172(11) 0.0036(11) 0.0047(10)
C6 0.0231(13) 0.0276(14) 0.0368(15) 0.0186(12) 0.0026(11) 0.0051(11)
C7 0.0265(14) 0.0296(14) 0.0331(15) 0.0174(12) -0.0037(11) 0.0004(11)
C8 0.0307(14) 0.0296(14) 0.0259(14) 0.0125(12) 0.0032(11) 0.0022(12)
C9 0.0247(13) 0.0251(13) 0.0294(14) 0.0160(11) 0.0038(11) 0.0010(11)
C10 0.0278(14) 0.0330(15) 0.0350(15) 0.0168(13) 0.0060(12) 0.0064(12)
C11 0.0364(16) 0.0474(18) 0.0380(17) 0.0156(15) -0.0062(13) 0.0028(14)
C12 0.0265(14) 0.0356(16) 0.0371(16) 0.0148(13) 0.0055(12) 0.0039(12)
C13 0.0287(13) 0.0156(12) 0.0247(13) 0.0083(10) 0.0013(11) 0.0013(10)
C14 0.0274(13) 0.0209(13) 0.0305(14) 0.0091(11) 0.0031(11) 0.0032(11)
C15 0.0369(16) 0.0364(16) 0.0263(15) 0.0095(12) 0.0093(12) 0.0076(13)
C16 0.0406(17) 0.0365(16) 0.0264(15) 0.0073(13) 0.0000(12) 0.0076(13)
C17 0.0284(14) 0.0280(14) 0.0324(15) 0.0088(12) -0.0032(12) 0.0039(12)
C18 0.0265(13) 0.0199(13) 0.0279(14) 0.0098(11) 0.0025(11) 0.0040(10)
C19 0.0295(14) 0.0365(16) 0.0350(15) 0.0142(13) 0.0081(12) 0.0040(12)
C20 0.055(2) 0.083(3) 0.0277(17) 0.0097(17) -0.0035(15) 0.0146(19)
C21 0.0269(14) 0.0261(14) 0.0352(15) 0.0136(12) 0.0022(11) 0.0010(11)
C22 0.0144(11) 0.0221(13) 0.0266(13) 0.0133(11) 0.0006(10) 0.0049(10)
C23 0.0252(13) 0.0304(14) 0.0358(15) 0.0215(13) 0.0053(11) -0.0017(11)
C24 0.0230(13) 0.0256(14) 0.0358(15) 0.0182(12) 0.0012(11) -0.0030(11)
C25 0.0198(12) 0.0165(12) 0.0259(13) 0.0088(10) -0.0001(10) -0.0021(10)
C26 0.0218(12) 0.0179(12) 0.0306(14) 0.0122(11) -0.0003(10) -0.0036(10)
C27 0.0294(14) 0.0257(14) 0.0280(14) 0.0144(12) -0.0027(11) -0.0038(11)
C28 0.0272(14) 0.0256(14) 0.0292(14) 0.0083(12) 0.0028(11) -0.0007(11)
C29 0.0232(13) 0.0197(13) 0.0350(15) 0.0089(12) 0.0002(11) 0.0023(11)
C30 0.0189(12) 0.0192(12) 0.0327(14) 0.0117(11) -0.0025(10) -0.0039(10)
C31 0.0279(14) 0.0280(14) 0.0405(16) 0.0186(13) -0.0008(12) 0.0049(11)
C32 0.0316(14) 0.0233(13) 0.0335(15) 0.0145(12) -0.0018(12) 0.0025(11)
C33 0.0472(18) 0.0437(18) 0.0343(17) 0.0094(14) 0.0048(14) 0.0083(15)
C34 0.0209(12) 0.0246(13) 0.0266(13) 0.0137(11) 0.0092(10) 0.0041(10)
C35 0.0196(12) 0.0296(14) 0.0322(14) 0.0166(12) 0.0044(11) 0.0021(11)
C36 0.0202(13) 0.0354(15) 0.0376(16) 0.0194(13) 0.0067(11) 0.0082(11)
C37 0.0285(14) 0.0351(15) 0.0330(15) 0.0152(13) 0.0108(12) 0.0081(12)
C38 0.0303(14) 0.0394(16) 0.0250(14) 0.0115(12) 0.0015(11) 0.0058(12)
C39 0.0241(13) 0.0337(15) 0.0287(14) 0.0157(12) 0.0055(11) 0.0046(11)
C40 0.0310(15) 0.0518(19) 0.0349(16) 0.0146(15) -0.0015(13) 0.0125(14)
C41 0.0437(18) 0.0459(18) 0.0395(17) 0.0110(15) 0.0114(14) 0.0191(15)
C42 0.0242(14) 0.0356(16) 0.0391(16) 0.0140(13) -0.0001(12) 0.0058(12)
C43 0.0460(17) 0.0377(16) 0.0322(16) 0.0135(13) 0.0159(13) 0.0120(14)
C44 0.0184(12) 0.0236(13) 0.0329(14) 0.0152(12) 0.0053(10) 0.0070(10)
C45 0.0152(11) 0.0268(13) 0.0309(14) 0.0184(11) 0.0054(10) 0.0065(10)
C46 0.0145(11) 0.0255(13) 0.0334(14) 0.0188(11) 0.0032(10) 0.0052(10)
C47 0.0181(12) 0.0267(14) 0.0348(15) 0.0172(12) 0.0041(11) 0.0056(11)
C48 0.0325(16) 0.064(2) 0.0319(16) 0.0249(15) -0.0033(12) 0.0012(15)
C49 0.069(2) 0.065(2) 0.048(2) 0.0305(19) 0.0157(18) 0.014(2)
C50 0.083(3) 0.055(2) 0.054(2) 0.0236(19) 0.019(2) 0.014(2)
C51 0.084(3) 0.079(3) 0.056(2) 0.032(2) 0.001(2) -0.006(3)
C52 0.062(3) 0.153(5) 0.100(4) 0.085(4) 0.008(3) 0.019(3)
C53 0.104(4) 0.100(4) 0.113(4) 0.076(3) 0.031(3) 0.047(3)
C54 0.093(3) 0.063(3) 0.069(3) 0.041(2) 0.017(2) 0.011(2)
C55 0.078(3) 0.066(2) 0.055(2) 0.035(2) 0.015(2) 0.017(2)
C56 0.066(2) 0.054(2) 0.059(2) 0.0313(19) 0.0016(19) -0.0003(18)
C57 0.068(2) 0.050(2) 0.052(2) 0.0277(18) 0.0023(18) 0.0053(18)
C58 0.071(3) 0.054(2) 0.059(2) 0.0315(19) 0.017(2) 0.0065(19)
C59 0.046(2) 0.063(3) 0.081(3) 0.012(2) 0.009(2) 0.0047(19)
C60 0.072(3) 0.088(3) 0.043(2) 0.020(2) 0.0029(19) 0.029(2)
C61 0.138(5) 0.075(3) 0.084(4) 0.024(3) 0.002(3) 0.061(3)
C62 0.191(6) 0.086(4) 0.076(3) 0.048(3) 0.032(4) 0.069(4)
C63 0.126(4) 0.072(3) 0.087(3) 0.035(3) 0.051(3) 0.037(3)
C64 0.070(3) 0.081(3) 0.065(3) 0.033(2) 0.008(2) 0.018(2)
C65 0.068(3) 0.063(2) 0.051(2) 0.0137(19) -0.001(2) 0.010(2)
C66 0.073(3) 0.061(3) 0.064(3) 0.005(2) 0.004(2) 0.018(2)
N1 0.0216(10) 0.0200(10) 0.0277(11) 0.0143(9) 0.0032(9) 0.0036(8)
N2 0.0230(10) 0.0168(10) 0.0241(11) 0.0096(9) 0.0017(8) 0.0011(8)
N3 0.0182(10) 0.0174(10) 0.0288(11) 0.0133(9) 0.0022(8) -0.0001(8)
N4 0.0184(10) 0.0228(11) 0.0280(11) 0.0143(9) 0.0052(8) 0.0021(8)
Ni1 0.01633(15) 0.01732(16) 0.02495(17) 0.01182(13) 0.00244(12) 0.00221(12)
O1 0.0362(10) 0.0243(10) 0.0318(10) 0.0119(8) 0.0107(8) 0.0028(8)
O2 0.0297(10) 0.0306(10) 0.0412(11) 0.0223(9) 0.0104(8) 0.0024(8)
O3 0.0438(11) 0.0347(11) 0.0434(12) 0.0277(10) 0.0072(9) 0.0086(9)
O4 0.0284(10) 0.0364(11) 0.0285(10) 0.0163(9) -0.0038(8) -0.0017(8)

loop_
_atom_type_symbol
_atom_type_description
_atom_type_scat_dispersion_real
_atom_type_scat_dispersion_imag
_atom_type_scat_source
C C 0.0033 0.0016 'International Tables Vol C Tables 4.2.6.8 and 6.1.1.4'
H H 0.0000 0.0000 'International Tables Vol C Tables 4.2.6.8 and 6.1.1.4'
N N 0.0061 0.0033 'International Tables Vol C Tables 4.2.6.8 and 6.1.1.4'
Ni Ni 0.3393 1.1124 'International Tables Vol C Tables 4.2.6.8 and 6.1.1.4'
O O 0.0106 0.0060 'International Tables Vol C Tables 4.2.6.8 and 6.1.1.4'

loop_
_geom_angle_atom_site_label_1
_geom_angle_atom_site_label_2
_geom_angle_atom_site_label_3
_geom_angle
N1 C1 N2 101.64(18)
N1 C1 Ni1 133.57(17)
N2 C1 Ni1 122.51(16)
C3 C2 N2 107.0(2)
C3 C2 H2 126.5
N2 C2 H2 126.5
C2 C3 N1 106.7(2)
C2 C3 H3 126.7
N1 C3 H3 126.7
C9 C4 C5 122.2(2)
C9 C4 N1 119.9(2)
C5 C4 N1 117.4(2)
C6 C5 C4 117.8(2)
C6 C5 C10 120.3(2)
C4 C5 C10 121.9(2)
C7 C6 C5 121.9(2)
C7 C6 H6 119.0
C5 C6 H6 119.0
C6 C7 C8 118.4(2)
C6 C7 C11 120.5(2)
C8 C7 C11 121.1(2)
C7 C8 C9 122.0(2)
C7 C8 H8 119.0
C9 C8 H8 119.0
C4 C9 C8 117.6(2)
C4 C9 C12 121.3(2)
C8 C9 C12 121.1(2)
C5 C10 H10A 109.5
C5 C10 H10B 109.5
H10A C10 H10B 109.5
C5 C10 H10C 109.5
H10A C10 H10C 109.5
H10B C10 H10C 109.5
C7 C11 H11A 109.5
C7 C11 H11B 109.5
H11A C11 H11B 109.5
C7 C11 H11C 109.5
H11A C11 H11C 109.5
H11B C11 H11C 109.5
C9 C12 H12A 109.5
C9 C12 H12B 109.5
H12A C12 H12B 109.5
C9 C12 H12C 109.5
H12A C12 H12C 109.5
H12B C12 H12C 109.5
C18 C13 C14 121.7(2)
C18 C13 N2 120.5(2)
C14 C13 N2 117.4(2)
C15 C14 C13 118.3(2)
C15 C14 C19 121.2(2)
C13 C14 C19 120.5(2)
C14 C15 C16 121.9(2)
C14 C15 H15 119.0
C16 C15 H15 119.0
C17 C16 C15 117.7(2)
C17 C16 C20 121.7(3)
C15 C16 C20 120.5(3)
C16 C17 C18 122.9(2)
C16 C17 H17 118.6
C18 C17 H17 118.6
C17 C18 C13 117.2(2)
C17 C18 C21 119.7(2)
C13 C18 C21 123.0(2)
C14 C19 H19A 109.5
C14 C19 H19B 109.5
H19A C19 H19B 109.5
C14 C19 H19C 109.5
H19A C19 H19C 109.5
H19B C19 H19C 109.5
C16 C20 H20A 109.5
C16 C20 H20B 109.5
H20A C20 H20B 109.5
C16 C20 H20C 109.5
H20A C20 H20C 109.5
H20B C20 H20C 109.5
C18 C21 H21A 109.5
C18 C21 H21B 109.5
H21A C21 H21B 109.5
C18 C21 H21C 109.5
H21A C21 H21C 109.5
H21B C21 H21C 109.5
N4 C22 N3 101.61(18)
N4 C22 Ni1 134.91(17)
N3 C22 Ni1 121.72(16)
C24 C23 N4 106.8(2)
C24 C23 H23 126.6
N4 C23 H23 126.6
C23 C24 N3 107.2(2)
C23 C24 H24 126.4
N3 C24 H24 126.4
C30 C25 C26 121.4(2)
C30 C25 N3 120.7(2)
C26 C25 N3 117.5(2)
C27 C26 C25 118.0(2)
C27 C26 C32 121.5(2)
C25 C26 C32 120.3(2)
C26 C27 C28 122.1(2)
C26 C27 H27 118.9
C28 C27 H27 118.9
C27 C28 C29 118.0(2)
C27 C28 C33 121.1(2)
C29 C28 C33 120.8(2)
C28 C29 C30 122.1(2)
C28 C29 H29 119.0
C30 C29 H29 119.0
C29 C30 C25 118.0(2)
C29 C30 C31 120.1(2)
C25 C30 C31 121.9(2)
C30 C31 H31A 109.5
C30 C31 H31B 109.5
H31A C31 H31B 109.5
C30 C31 H31C 109.5
H31A C31 H31C 109.5
H31B C31 H31C 109.5
C26 C32 H32A 109.5
C26 C32 H32B 109.5
H32A C32 H32B 109.5
C26 C32 H32C 109.5
H32A C32 H32C 109.5
H32B C32 H32C 109.5
C28 C33 H33A 109.5
C28 C33 H33B 109.5
H33A C33 H33B 109.5
C28 C33 H33C 109.5
H33A C33 H33C 109.5
H33B C33 H33C 109.5
C39 C34 C35 122.0(2)
C39 C34 N4 119.9(2)
C35 C34 N4 117.8(2)
C36 C35 C34 117.7(2)
C36 C35 C42 120.9(2)
C34 C35 C42 121.4(2)
C35 C36 C37 122.0(2)
C35 C36 H36 119.0
C37 C36 H36 119.0
C38 C37 C36 118.4(2)
C38 C37 C41 120.5(2)
C36 C37 C41 121.1(2)
C37 C38 C39 122.2(2)
C37 C38 H38 118.9
C39 C38 H38 118.9
C38 C39 C34 117.8(2)
C38 C39 C40 120.8(2)
C34 C39 C40 121.4(2)
C39 C40 H40A 109.5
C39 C40 H40B 109.5
H40A C40 H40B 109.5
C39 C40 H40C 109.5
H40A C40 H40C 109.5
H40B C40 H40C 109.5
C37 C41 H41A 109.5
C37 C41 H41B 109.5
H41A C41 H41B 109.5
C37 C41 H41C 109.5
H41A C41 H41C 109.5
H41B C41 H41C 109.5
C35 C42 H42A 109.5
C35 C42 H42B 109.5
H42A C42 H42B 109.5
C35 C42 H42C 109.5
H42A C42 H42C 109.5
H42B C42 H42C 109.5
O1 C43 H43A 109.5
O1 C43 H43B 109.5
H43A C43 H43B 109.5
O1 C43 H43C 109.5
H43A C43 H43C 109.5
H43B C43 H43C 109.5
O2 C44 O1 120.9(2)
O2 C44 C45 125.6(2)
O1 C44 C45 113.5(2)
C46 C45 C44 120.5(2)
C46 C45 Ni1 68.81(12)
C44 C45 Ni1 117.99(17)
C45 C46 C47 120.9(2)
C45 C46 Ni1 68.49(13)
C47 C46 Ni1 115.46(16)
O3 C47 O4 120.8(2)
O3 C47 C46 125.3(2)
O4 C47 C46 113.9(2)
O4 C48 H48A 109.5
O4 C48 H48B 109.5
H48A C48 H48B 109.5
O4 C48 H48C 109.5
H48A C48 H48C 109.5
H48B C48 H48C 109.5
C50 C49 C54 120.5(4)
C50 C49 H49 119.7
C54 C49 H49 119.7
C49 C50 C51 120.8(4)
C49 C50 H50 119.6
C51 C50 H50 119.6
C50 C51 C52 119.8(4)
C50 C51 H51 120.1
C52 C51 H51 120.1
C51 C52 C53 119.6(4)
C51 C52 H52 120.2
C53 C52 H52 120.2
C54 C53 C52 119.7(4)
C54 C53 H53 120.1
C52 C53 H53 120.1
C53 C54 C49 119.5(4)
C53 C54 H54 120.2
C49 C54 H54 120.2
C56 C55 C60 120.5(4)
C56 C55 H55 119.8
C60 C55 H55 119.8
C55 C56 C57 120.4(4)
C55 C56 H56 119.8
C57 C56 H56 119.8
C58 C57 C56 120.9(3)
C58 C57 H57 119.6
C56 C57 H57 119.6
C57 C58 C59 119.6(3)
C57 C58 H58 120.2
C59 C58 H58 120.2
C58 C59 C60 119.0(4)
C58 C59 H59 120.5
C60 C59 H59 120.5
C55 C60 C59 119.7(4)
C55 C60 H60 120.2
C59 C60 H60 120.2
C66 C61 C62 120.8(5)
C66 C61 H61 119.6
C62 C61 H61 119.6
C61 C62 C63 118.6(4)
C61 C62 H62 120.7
C63 C62 H62 120.7
C64 C63 C62 119.4(5)
C64 C63 H63 120.3
C62 C63 H63 120.3
C63 C64 C65 120.3(4)
C63 C64 H64 119.8
C65 C64 H64 119.8
C64 C65 C66 120.6(4)
C64 C65 H65 119.7
C66 C65 H65 119.7
C61 C66 C65 120.3(5)
C61 C66 H66 119.9
C65 C66 H66 119.9
C1 N1 C3 112.4(2)
C1 N1 C4 129.51(19)
C3 N1 C4 117.18(19)
C1 N2 C2 112.20(19)
C1 N2 C13 126.23(19)
C2 N2 C13 120.43(19)
C24 N3 C22 112.0(2)
C24 N3 C25 121.99(19)
C22 N3 C25 125.11(18)
C22 N4 C23 112.4(2)
C22 N4 C34 127.41(19)
C23 N4 C34 119.37(19)
C22 Ni1 C1 124.31(9)
C22 Ni1 C45 138.76(9)
C1 Ni1 C45 96.88(9)
C22 Ni1 C46 96.29(9)
C1 Ni1 C46 139.36(9)
C45 Ni1 C46 42.70(9)
C44 O1 C43 116.45(19)
C47 O4 C48 115.2(2)

loop_
_geom_bond_atom_site_label_1
_geom_bond_atom_site_label_2
_geom_bond_distance
C1 N1 1.377(3)
C1 N2 1.384(3)
C1 Ni1 1.947(2)
C2 C3 1.334(3)
C2 N2 1.388(3)
C2 H2 0.9500
C3 N1 1.392(3)
C3 H3 0.9500
C4 C9 1.391(3)
C4 C5 1.397(3)
C4 N1 1.452(3)
C5 C6 1.394(3)
C5 C10 1.508(3)
C6 C7 1.386(4)
C6 H6 0.9500
C7 C8 1.388(4)
C7 C11 1.517(4)
C8 C9 1.399(3)
C8 H8 0.9500
C9 C12 1.504(3)
C10 H10A 0.9800
C10 H10B 0.9800
C10 H10C 0.9800
C11 H11A 0.9800
C11 H11B 0.9800
C11 H11C 0.9800
C12 H12A 0.9800
C12 H12B 0.9800
C12 H12C 0.9800
C13 C18 1.397(3)
C13 C14 1.398(3)
C13 N2 1.438(3)
C14 C15 1.387(4)
C14 C19 1.509(4)
C15 C16 1.395(4)
C15 H15 0.9500
C16 C17 1.384(4)
C16 C20 1.511(4)
C17 C18 1.396(4)
C17 H17 0.9500
C18 C21 1.507(3)
C19 H19A 0.9800
C19 H19B 0.9800
C19 H19C 0.9800
C20 H20A 0.9800
C20 H20B 0.9800
C20 H20C 0.9800
C21 H21A 0.9800
C21 H21B 0.9800
C21 H21C 0.9800
C22 N4 1.373(3)
C22 N3 1.386(3)
C22 Ni1 1.941(2)
C23 C24 1.326(4)
C23 N4 1.391(3)
C23 H23 0.9500
C24 N3 1.384(3)
C24 H24 0.9500
C25 C30 1.396(3)
C25 C26 1.402(3)
C25 N3 1.438(3)
C26 C27 1.387(3)
C26 C32 1.502(3)
C27 C28 1.390(4)
C27 H27 0.9500
C28 C29 1.390(4)
C28 C33 1.508(4)
C29 C30 1.393(3)
C29 H29 0.9500
C30 C31 1.514(3)
C31 H31A 0.9800
C31 H31B 0.9800
C31 H31C 0.9800
C32 H32A 0.9800
C32 H32B 0.9800
C32 H32C 0.9800
C33 H33A 0.9800
C33 H33B 0.9800
C33 H33C 0.9800
C34 C39 1.390(3)
C34 C35 1.403(3)
C34 N4 1.442(3)
C35 C36 1.387(4)
C35 C42 1.507(4)
C36 C37 1.388(4)
C36 H36 0.9500
C37 C38 1.384(4)
C37 C41 1.511(4)
C38 C39 1.390(4)
C38 H38 0.9500
C39 C40 1.502(4)
C40 H40A 0.9800
C40 H40B 0.9800
C40 H40C 0.9800
C41 H41A 0.9800
C41 H41B 0.9800
C41 H41C 0.9800
C42 H42A 0.9800
C42 H42B 0.9800
C42 H42C 0.9800
C43 O1 1.435(3)
C43 H43A 0.9800
C43 H43B 0.9800
C43 H43C 0.9800
C44 O2 1.223(3)
C44 O1 1.360(3)
C44 C45 1.458(3)
C45 C46 1.446(3)
C45 Ni1 1.984(2)
C46 C47 1.462(3)
C46 Ni1 1.988(2)
C47 O3 1.214(3)
C47 O4 1.369(3)
C48 O4 1.436(3)
C48 H48A 0.9800
C48 H48B 0.9800
C48 H48C 0.9800
C49 C50 1.356(5)
C49 C54 1.372(5)
C49 H49 0.9500
C50 C51 1.360(6)
C50 H50 0.9500
C51 C52 1.371(6)
C51 H51 0.9500
C52 C53 1.394(7)
C52 H52 0.9500
C53 C54 1.370(6)
C53 H53 0.9500
C54 H54 0.9500
C55 C56 1.358(5)
C55 C60 1.360(5)
C55 H55 0.9500
C56 C57 1.363(5)
C56 H56 0.9500
C57 C58 1.363(5)
C57 H57 0.9500
C58 C59 1.383(5)
C58 H58 0.9500
C59 C60 1.407(6)
C59 H59 0.9500
C60 H60 0.9500
C61 C66 1.349(6)
C61 C62 1.373(7)
C61 H61 0.9500
C62 C63 1.412(7)
C62 H62 0.9500
C63 C64 1.359(6)
C63 H63 0.9500
C64 C65 1.361(5)
C64 H64 0.9500
C65 C66 1.362(5)
C65 H65 0.9500
C66 H66 0.9500

loop_
_geom_torsion_atom_site_label_1
_geom_torsion_atom_site_label_2
_geom_torsion_atom_site_label_3
_geom_torsion_atom_site_label_4
_geom_torsion
N2 C2 C3 N1 -0.5(3)
C9 C4 C5 C6 1.8(3)
N1 C4 C5 C6 -169.8(2)
C9 C4 C5 C10 -179.0(2)
N1 C4 C5 C10 9.4(3)
C4 C5 C6 C7 1.7(4)
C10 C5 C6 C7 -177.5(2)
C5 C6 C7 C8 -3.7(4)
C5 C6 C7 C11 176.6(2)
C6 C7 C8 C9 2.4(4)
C11 C7 C8 C9 -178.0(2)
C5 C4 C9 C8 -3.0(3)
N1 C4 C9 C8 168.3(2)
C5 C4 C9 C12 174.5(2)
N1 C4 C9 C12 -14.1(3)
C7 C8 C9 C4 0.9(4)
C7 C8 C9 C12 -176.7(2)
C18 C13 C14 C15 6.4(4)
N2 C13 C14 C15 178.5(2)
C18 C13 C14 C19 -170.6(2)
N2 C13 C14 C19 1.6(3)
C13 C14 C15 C16 -2.4(4)
C19 C14 C15 C16 174.5(3)
C14 C15 C16 C17 -1.6(4)
C14 C15 C16 C20 -179.1(3)
C15 C16 C17 C18 2.0(4)
C20 C16 C17 C18 179.5(3)
C16 C17 C18 C13 1.7(4)
C16 C17 C18 C21 -174.2(2)
C14 C13 C18 C17 -5.9(4)
N2 C13 C18 C17 -177.9(2)
C14 C13 C18 C21 169.8(2)
N2 C13 C18 C21 -2.1(4)
N4 C23 C24 N3 0.0(3)
C30 C25 C26 C27 6.9(3)
N3 C25 C26 C27 179.9(2)
C30 C25 C26 C32 -167.7(2)
N3 C25 C26 C32 5.3(3)
C25 C26 C27 C28 -2.7(4)
C32 C26 C27 C28 171.9(2)
C26 C27 C28 C29 -2.3(4)
C26 C27 C28 C33 179.5(2)
C27 C28 C29 C30 3.3(4)
C33 C28 C29 C30 -178.5(2)
C28 C29 C30 C25 0.8(4)
C28 C29 C30 C31 -177.4(2)
C26 C25 C30 C29 -6.0(3)
N3 C25 C30 C29 -178.8(2)
C26 C25 C30 C31 172.2(2)
N3 C25 C30 C31 -0.6(3)
C39 C34 C35 C36 -1.2(4)
N4 C34 C35 C36 -174.5(2)
C39 C34 C35 C42 178.1(2)
N4 C34 C35 C42 4.8(3)
C34 C35 C36 C37 1.4(4)
C42 C35 C36 C37 -177.9(2)
C35 C36 C37 C38 -0.7(4)
C35 C36 C37 C41 -179.1(3)
C36 C37 C38 C39 -0.1(4)
C41 C37 C38 C39 178.3(3)
C37 C38 C39 C34 0.2(4)
C37 C38 C39 C40 -178.4(3)
C35 C34 C39 C38 0.5(4)
N4 C34 C39 C38 173.6(2)
C35 C34 C39 C40 179.1(2)
N4 C34 C39 C40 -7.7(4)
O2 C44 C45 C46 169.2(2)
O1 C44 C45 C46 -9.0(3)
O2 C44 C45 Ni1 -110.1(2)
O1 C44 C45 Ni1 71.7(2)
C44 C45 C46 C47 -141.5(2)
Ni1 C45 C46 C47 107.6(2)
C44 C45 C46 Ni1 110.8(2)
C45 C46 C47 O3 169.4(2)
Ni1 C46 C47 O3 -111.5(2)
C45 C46 C47 O4 -9.2(3)
Ni1 C46 C47 O4 69.9(2)
C54 C49 C50 C51 0.3(6)
C49 C50 C51 C52 -0.2(6)
C50 C51 C52 C53 -0.1(7)
C51 C52 C53 C54 0.5(7)
C52 C53 C54 C49 -0.4(7)
C50 C49 C54 C53 0.1(6)
C60 C55 C56 C57 0.6(6)
C55 C56 C57 C58 -0.6(6)
C56 C57 C58 C59 0.2(6)
C57 C58 C59 C60 0.3(6)
C56 C55 C60 C59 0.0(6)
C58 C59 C60 C55 -0.4(6)
C66 C61 C62 C63 0.3(8)
C61 C62 C63 C64 -1.2(8)
C62 C63 C64 C65 0.5(7)
C63 C64 C65 C66 1.1(6)
C62 C61 C66 C65 1.2(7)
C64 C65 C66 C61 -1.9(6)
N2 C1 N1 C3 -0.7(2)
Ni1 C1 N1 C3 161.69(18)
N2 C1 N1 C4 168.2(2)
Ni1 C1 N1 C4 -29.4(4)
C2 C3 N1 C1 0.8(3)
C2 C3 N1 C4 -169.6(2)
C9 C4 N1 C1 100.4(3)
C5 C4 N1 C1 -87.8(3)
C9 C4 N1 C3 -91.1(3)
C5 C4 N1 C3 80.7(3)
N1 C1 N2 C2 0.4(2)
Ni1 C1 N2 C2 -164.56(16)
N1 C1 N2 C13 -167.3(2)
Ni1 C1 N2 C13 27.7(3)
C3 C2 N2 C1 0.1(3)
C3 C2 N2 C13 168.6(2)
C18 C13 N2 C1 -113.3(3)
C14 C13 N2 C1 74.4(3)
C18 C13 N2 C2 79.9(3)
C14 C13 N2 C2 -92.4(3)
C23 C24 N3 C22 -0.1(3)
C23 C24 N3 C25 169.6(2)
N4 C22 N3 C24 0.1(2)
Ni1 C22 N3 C24 -166.88(16)
N4 C22 N3 C25 -169.1(2)
Ni1 C22 N3 C25 23.9(3)
C30 C25 N3 C24 68.8(3)
C26 C25 N3 C24 -104.2(3)
C30 C25 N3 C22 -123.0(2)
C26 C25 N3 C22 64.0(3)
N3 C22 N4 C23 -0.1(2)
Ni1 C22 N4 C23 164.19(19)
N3 C22 N4 C34 169.1(2)
Ni1 C22 N4 C34 -26.6(4)
C24 C23 N4 C22 0.1(3)
C24 C23 N4 C34 -170.1(2)
C39 C34 N4 C22 90.1(3)
C35 C34 N4 C22 -96.4(3)
C39 C34 N4 C23 -101.3(3)
C35 C34 N4 C23 72.1(3)
N4 C22 Ni1 C1 69.1(3)
N3 C22 Ni1 C1 -129.06(17)
N4 C22 Ni1 C45 -114.0(2)
N3 C22 Ni1 C45 47.8(3)
N4 C22 Ni1 C46 -108.9(2)
N3 C22 Ni1 C46 52.93(19)
N1 C1 Ni1 C22 74.8(2)
N2 C1 Ni1 C22 -125.72(18)
N1 C1 Ni1 C45 -103.1(2)
N2 C1 Ni1 C45 56.37(19)
N1 C1 Ni1 C46 -108.2(2)
N2 C1 Ni1 C46 51.2(3)
C46 C45 Ni1 C22 7.6(2)
C44 C45 Ni1 C22 -106.7(2)
C46 C45 Ni1 C1 -175.07(14)
C44 C45 Ni1 C1 70.70(19)
C44 C45 Ni1 C46 -114.2(2)
C45 C46 Ni1 C22 -175.00(14)
C47 C46 Ni1 C22 69.97(19)
C45 C46 Ni1 C1 7.5(2)
C47 C46 Ni1 C1 -107.5(2)
C47 C46 Ni1 C45 -115.0(2)
O2 C44 O1 C43 -6.2(3)
C45 C44 O1 C43 172.1(2)
O3 C47 O4 C48 -2.9(3)
C46 C47 O4 C48 175.9(2)
